data_4303604
loop_
_publ_author_name
'Shigehisa Akine'
'Yoko Morita'
'Fumihiko Utsuno'
'Tatsuya Nabeshima'

_publ_contact_author_address
;
Tsukuba, Ibaraki 305-8571, Japan
;
_publ_contact_author_email akine@chem.tsukuba.ac.jp
_publ_contact_author_fax +81-29-853-4527
_publ_contact_author_name 'Shigehisa Akine'
_publ_contact_author_phone +81-29-853-4527
_publ_section_title
;
Multiple Folding Structures Mediated by Metal Coordination of Acyclic
Multidentate Ligand
;
_journal_name_full 'Inorganic Chemistry'
_journal_page_first 10670
_journal_page_last 10678
_journal_paper_doi 10.1021/ic901372k
_journal_volume 48
_journal_year 2009
_chemical_formula_moiety C48H59.50F6N4O18.75PPrZn2
_chemical_formula_sum 'C48 H59.5 F6 N4 O18.75 P Pr Zn2'
_chemical_formula_weight 1409.12
_chemical_name_common LZn2Pr(OAc)2(PF6)(Et2O)1.5(H2O)0.25
_chemical_name_systematic
; 
 ? 
;
_space_group_IT_number 88
_symmetry_cell_setting tetragonal
_symmetry_space_group_name_Hall '-I 4ad'
_symmetry_space_group_name_H-M 'I 41/a :2'
_atom_sites_solution_hydrogens geom
_atom_sites_solution_primary direct
_atom_sites_solution_secondary difmap
_audit_creation_method SHELXL-97
_cell_angle_alpha 90.00
_cell_angle_beta 90.00
_cell_angle_gamma 90.00
_cell_formula_units_Z 16
_cell_length_a 21.181(2)
_cell_length_b 21.181(2)
_cell_length_c 49.273(5)
_cell_measurement_reflns_used 103620
_cell_measurement_temperature 120
_cell_measurement_theta_max 27.00
_cell_measurement_theta_min 3.04
_cell_volume 22106(4)
_computing_cell_refinement 'Rapid AUTO (Rigaku Corp.)'
_computing_data_collection 'Rapid AUTO (Rigaku Corp.)'
_computing_data_reduction 'Rapid AUTO (Rigaku Corp.)'
_computing_molecular_graphics ORTEP-3
_computing_publication_material ORTEP-3
_computing_structure_refinement 'SHELXL-97 (Sheldrick, 1997)'
_computing_structure_solution 'DIRDIF99 (Beurskens et al., 1999)'
_diffrn_ambient_temperature 120
_diffrn_measured_fraction_theta_full 0.998
_diffrn_measured_fraction_theta_max 0.998
_diffrn_measurement_device_type 'Rigaku R-AXIS Rapid'
_diffrn_measurement_method IP
_diffrn_radiation_monochromator graphite
_diffrn_radiation_source 'fine-focus sealed tube'
_diffrn_radiation_type MoK\a
_diffrn_radiation_wavelength 0.71069
_diffrn_reflns_av_R_equivalents 0.0306
_diffrn_reflns_av_sigmaI/netI 0.0165
_diffrn_reflns_limit_h_max 23
_diffrn_reflns_limit_h_min -27
_diffrn_reflns_limit_k_max 27
_diffrn_reflns_limit_k_min -27
_diffrn_reflns_limit_l_max 62
_diffrn_reflns_limit_l_min -62
_diffrn_reflns_number 103620
_diffrn_reflns_theta_full 27.00
_diffrn_reflns_theta_max 27.00
_diffrn_reflns_theta_min 3.04
_diffrn_standards_decay_% 0
_diffrn_standards_interval_count 0
_diffrn_standards_interval_time 0
_diffrn_standards_number 0
_exptl_absorpt_coefficient_mu 1.854
_exptl_absorpt_correction_T_max 0.7081
_exptl_absorpt_correction_T_min 0.5630
_exptl_absorpt_correction_type multi-scan
_exptl_absorpt_process_details 'Rapid AUTO (Rigaku Corp.)'
_exptl_crystal_colour 'pale yellow'
_exptl_crystal_density_diffrn 1.694
_exptl_crystal_density_method 'not measured'
_exptl_crystal_description prismatic
_exptl_crystal_F_000 11416
_exptl_crystal_size_max 0.35
_exptl_crystal_size_mid 0.35
_exptl_crystal_size_min 0.20
_refine_diff_density_max 1.288
_refine_diff_density_min -0.733
_refine_diff_density_rms 0.169
_refine_ls_extinction_method none
_refine_ls_goodness_of_fit_ref 1.057
_refine_ls_hydrogen_treatment constr
_refine_ls_matrix_type full
_refine_ls_number_parameters 772
_refine_ls_number_reflns 12045
_refine_ls_number_restraints 24
_refine_ls_restrained_S_all 1.064
_refine_ls_R_factor_all 0.0400
_refine_ls_R_factor_gt 0.0381
_refine_ls_shift/su_max 0.002
_refine_ls_shift/su_mean 0.000
_refine_ls_structure_factor_coef Fsqd
_refine_ls_weighting_details 'calc w=1/[\s^2^(Fo^2^)+(0.0596P)^2^+100.1947P] where P=(Fo^2^+2Fc^2^)/3'
_refine_ls_weighting_scheme calc
_refine_ls_wR_factor_gt 0.1019
_refine_ls_wR_factor_ref 0.1028
_reflns_number_gt 11595
_reflns_number_total 12045
_reflns_threshold_expression >2sigma(I)
_cod_data_source_file ic901372k_si_002_11.cif
_cod_data_source_block LZn2Pr
_cod_original_cell_volume 22105(4)
_cod_original_sg_symbol_H-M 'I 41/a'
_cod_original_formula_sum 'C48 H59.50 F6 N4 O18.75 P Pr Zn2'
_cod_database_code 4303604

loop_
_symmetry_equiv_pos_as_xyz
'x, y, z'
'-x, -y+1/2, z'
'-y+3/4, x+1/4, z+1/4'
'y+1/4, -x+1/4, z+1/4'
'x+1/2, y+1/2, z+1/2'
'-x+1/2, -y+1, z+1/2'
'-y+5/4, x+3/4, z+3/4'
'y+3/4, -x+3/4, z+3/4'
'-x, -y, -z'
'x, y-1/2, -z'
'y-3/4, -x-1/4, -z-1/4'
'-y-1/4, x-1/4, -z-1/4'
'-x+1/2, -y+1/2, -z+1/2'
'x+1/2, y, -z+1/2'
'y-1/4, -x+1/4, -z+1/4'
'-y+1/4, x+1/4, -z+1/4'

loop_
_atom_site_label
_atom_site_type_symbol
_atom_site_fract_x
_atom_site_fract_y
_atom_site_fract_z
_atom_site_U_iso_or_equiv
_atom_site_adp_type
_atom_site_occupancy
_atom_site_symmetry_multiplicity
_atom_site_calc_flag
_atom_site_refinement_flags
_atom_site_disorder_assembly
_atom_site_disorder_group
Pr1 Pr 0.227987(8) 0.497778(8) 0.199269(3) 0.01597(6) Uani 1 1 d . . .
Zn1 Zn 0.321021(18) 0.567571(18) 0.148940(7) 0.01845(9) Uani 1 1 d . . .
Zn2 Zn 0.140705(17) 0.426687(18) 0.252086(7) 0.01730(9) Uani 1 1 d . . .
C1 C 0.44910(16) 0.53312(17) 0.18776(7) 0.0221(7) Uani 1 1 d . . .
C2 C 0.38855(16) 0.52407(16) 0.19936(7) 0.0189(6) Uani 1 1 d . . .
C3 C 0.38567(16) 0.51360(16) 0.22758(7) 0.0200(6) Uani 1 1 d . . .
C4 C 0.43838(17) 0.51786(18) 0.24383(8) 0.0256(7) Uani 1 1 d . . .
H1 H 0.4347 0.5134 0.2630 0.031 Uiso 1 1 calc R . .
C5 C 0.49743(18) 0.52877(19) 0.23193(8) 0.0286(8) Uani 1 1 d . . .
H2 H 0.5339 0.5322 0.2431 0.034 Uiso 1 1 calc R . .
C6 C 0.50290(17) 0.53456(19) 0.20442(8) 0.0277(8) Uani 1 1 d . . .
H3 H 0.5435 0.5396 0.1965 0.033 Uiso 1 1 calc R . .
O1 O 0.33597(11) 0.52393(12) 0.18538(5) 0.0204(5) Uani 1 1 d . . .
O2 O 0.32539(11) 0.50120(12) 0.23657(5) 0.0205(5) Uani 1 1 d . . .
C7 C 0.31963(17) 0.48983(18) 0.26534(7) 0.0233(7) Uani 1 1 d . . .
H4 H 0.3480 0.4554 0.2706 0.035 Uiso 1 1 calc R . .
H5 H 0.2760 0.4782 0.2696 0.035 Uiso 1 1 calc R . .
H6 H 0.3311 0.5282 0.2753 0.035 Uiso 1 1 calc R . .
C8 C 0.45848(17) 0.53974(18) 0.15873(8) 0.0257(7) Uani 1 1 d . . .
H7 H 0.4999 0.5337 0.1518 0.031 Uiso 1 1 calc R . .
N1 N 0.41458(15) 0.55324(15) 0.14187(6) 0.0233(6) Uani 1 1 d . . .
O3 O 0.43614(14) 0.55111(14) 0.11447(5) 0.0306(6) Uani 1 1 d . . .
C9 C 0.44170(19) 0.6136(2) 0.10355(8) 0.0331(9) Uani 1 1 d . . .
H8 H 0.4538 0.6101 0.0842 0.040 Uiso 1 1 calc R . .
H9 H 0.4766 0.6354 0.1131 0.040 Uiso 1 1 calc R . .
C10 C 0.38334(18) 0.65431(18) 0.10546(7) 0.0257(7) Uani 1 1 d . . .
H10 H 0.3725 0.6602 0.1248 0.031 Uiso 1 1 calc R . .
H11 H 0.3930 0.6964 0.0978 0.031 Uiso 1 1 calc R . .
O4 O 0.32986(13) 0.62922(13) 0.09176(5) 0.0266(5) Uani 1 1 d . . .
N2 N 0.29916(14) 0.58247(14) 0.10736(6) 0.0218(6) Uani 1 1 d . . .
C11 C 0.25674(17) 0.55491(17) 0.09335(7) 0.0227(7) Uani 1 1 d . . .
H12 H 0.2520 0.5677 0.0750 0.027 Uiso 1 1 calc R . .
C12 C 0.21497(17) 0.50547(16) 0.10315(7) 0.0209(7) Uani 1 1 d . . .
C13 C 0.21404(16) 0.48358(16) 0.13015(7) 0.0189(6) Uani 1 1 d . . .
C14 C 0.17154(16) 0.43466(16) 0.13688(7) 0.0201(6) Uani 1 1 d . . .
C15 C 0.13010(17) 0.40976(17) 0.11809(7) 0.0245(7) Uani 1 1 d . . .
H13 H 0.1016 0.3772 0.1231 0.029 Uiso 1 1 calc R . .
C16 C 0.13064(18) 0.43295(18) 0.09163(8) 0.0262(7) Uani 1 1 d . . .
H14 H 0.1016 0.4168 0.0786 0.031 Uiso 1 1 calc R . .
C17 C 0.17291(17) 0.47899(18) 0.08423(7) 0.0242(7) Uani 1 1 d . . .
H15 H 0.1738 0.4932 0.0660 0.029 Uiso 1 1 calc R . .
O5 O 0.24977(12) 0.50669(12) 0.14987(5) 0.0199(5) Uani 1 1 d . . .
O6 O 0.17653(12) 0.41595(11) 0.16388(5) 0.0205(5) Uani 1 1 d . . .
C18 C 0.1495(2) 0.35553(17) 0.17077(7) 0.0278(8) Uani 1 1 d . . .
H16 H 0.1053 0.3541 0.1642 0.033 Uiso 1 1 calc R . .
H17 H 0.1486 0.3512 0.1908 0.033 Uiso 1 1 calc R . .
C19 C 0.1854(2) 0.30037(19) 0.15882(8) 0.0343(9) Uani 1 1 d . . .
H18 H 0.1572 0.2631 0.1579 0.041 Uiso 1 1 calc R . .
H19 H 0.1987 0.3109 0.1401 0.041 Uiso 1 1 calc R . .
O7 O 0.23942(15) 0.28523(13) 0.17465(6) 0.0336(6) Uani 1 1 d . . .
C20 C 0.2999(2) 0.2998(2) 0.16348(8) 0.0350(9) Uani 1 1 d . . .
H20 H 0.2992 0.2907 0.1438 0.042 Uiso 1 1 calc R . .
H21 H 0.3318 0.2718 0.1719 0.042 Uiso 1 1 calc R . .
C21 C 0.3201(2) 0.36828(19) 0.16764(8) 0.0305(8) Uani 1 1 d . . .
H22 H 0.3667 0.3709 0.1665 0.037 Uiso 1 1 calc R . .
H23 H 0.3023 0.3944 0.1528 0.037 Uiso 1 1 calc R . .
O8 O 0.29980(12) 0.39368(11) 0.19335(5) 0.0225(5) Uani 1 1 d . . .
C22 C 0.31160(16) 0.35859(16) 0.21654(7) 0.0203(6) Uani 1 1 d . . .
C23 C 0.26497(15) 0.36610(15) 0.23658(7) 0.0178(6) Uani 1 1 d . . .
C24 C 0.27038(16) 0.33028(15) 0.26050(7) 0.0186(6) Uani 1 1 d . . .
C25 C 0.32376(17) 0.29158(16) 0.26427(7) 0.0220(7) Uani 1 1 d . . .
H24 H 0.3280 0.2680 0.2806 0.026 Uiso 1 1 calc R . .
C26 C 0.36987(17) 0.28733(17) 0.24470(8) 0.0249(7) Uani 1 1 d . . .
H25 H 0.4060 0.2617 0.2477 0.030 Uiso 1 1 calc R . .
C27 C 0.36352(17) 0.32071(17) 0.22035(8) 0.0244(7) Uani 1 1 d . . .
H26 H 0.3948 0.3172 0.2066 0.029 Uiso 1 1 calc R . .
O9 O 0.21856(11) 0.40657(11) 0.23147(5) 0.0186(5) Uani 1 1 d . . .
C28 C 0.22339(17) 0.32933(16) 0.28191(7) 0.0208(7) Uani 1 1 d . . .
H27 H 0.2310 0.3023 0.2969 0.025 Uiso 1 1 calc R . .
N3 N 0.17248(14) 0.36194(14) 0.28219(6) 0.0209(6) Uani 1 1 d . . .
O10 O 0.13858(13) 0.34978(14) 0.30641(5) 0.0284(6) Uani 1 1 d . . .
C29 C 0.08296(18) 0.38746(19) 0.30775(8) 0.0285(8) Uani 1 1 d . . .
H28 H 0.0913 0.4287 0.2990 0.034 Uiso 1 1 calc R . .
H29 H 0.0725 0.3955 0.3270 0.034 Uiso 1 1 calc R . .
C30 C 0.02689(18) 0.3568(2) 0.29408(8) 0.0306(8) Uani 1 1 d . . .
H30 H 0.0131 0.3205 0.3053 0.037 Uiso 1 1 calc R . .
H31 H -0.0083 0.3876 0.2937 0.037 Uiso 1 1 calc R . .
O11 O 0.03773(13) 0.33495(12) 0.26702(6) 0.0281(6) Uani 1 1 d . . .
N4 N 0.05356(14) 0.38520(14) 0.24905(6) 0.0227(6) Uani 1 1 d . . .
C31 C 0.01236(17) 0.38966(17) 0.23002(7) 0.0245(7) Uani 1 1 d . . .
H32 H -0.0231 0.3623 0.2311 0.029 Uiso 1 1 calc R . .
C32 C 0.01492(17) 0.43240(17) 0.20713(7) 0.0227(7) Uani 1 1 d . . .
C33 C 0.06802(16) 0.46935(16) 0.20109(6) 0.0196(6) Uani 1 1 d . . .
C34 C 0.06419(16) 0.51024(17) 0.17829(7) 0.0226(7) Uani 1 1 d . . .
C35 C 0.00947(19) 0.5155(2) 0.16331(8) 0.0306(8) Uani 1 1 d . . .
H33 H 0.0072 0.5447 0.1487 0.037 Uiso 1 1 calc R . .
C36 C -0.04269(19) 0.4777(2) 0.16973(8) 0.0343(9) Uani 1 1 d . . .
H34 H -0.0803 0.4809 0.1593 0.041 Uiso 1 1 calc R . .
C37 C -0.03967(18) 0.4366(2) 0.19083(8) 0.0296(8) Uani 1 1 d . . .
H35 H -0.0749 0.4103 0.1947 0.036 Uiso 1 1 calc R . .
O12 O 0.12104(11) 0.46785(12) 0.21500(5) 0.0202(5) Uani 1 1 d . . .
O13 O 0.11913(12) 0.54286(12) 0.17320(5) 0.0240(5) Uani 1 1 d . . .
C38 C 0.1158(2) 0.5883(2) 0.15161(8) 0.0332(9) Uani 1 1 d . . .
H36 H 0.1015 0.5674 0.1350 0.050 Uiso 1 1 calc R . .
H37 H 0.1577 0.6066 0.1486 0.050 Uiso 1 1 calc R . .
H38 H 0.0860 0.6218 0.1565 0.050 Uiso 1 1 calc R . .
O14 O 0.23104(13) 0.61080(12) 0.19031(5) 0.0252(5) Uani 1 1 d . . .
O15 O 0.30039(14) 0.65329(12) 0.16178(5) 0.0296(6) Uani 1 1 d . . .
C39 C 0.2582(2) 0.65712(18) 0.18006(8) 0.0289(8) Uani 1 1 d . . .
C40 C 0.2392(3) 0.7223(2) 0.18883(12) 0.0618(18) Uani 1 1 d . . .
H39 H 0.2337 0.7491 0.1728 0.093 Uiso 1 1 calc R . .
H40 H 0.2721 0.7402 0.2005 0.093 Uiso 1 1 calc R . .
H41 H 0.1994 0.7201 0.1989 0.093 Uiso 1 1 calc R . .
O16 O 0.20305(12) 0.55262(12) 0.24085(5) 0.0222(5) Uani 1 1 d . . .
O17 O 0.14996(11) 0.50474(12) 0.27402(5) 0.0205(5) Uani 1 1 d . . .
C41 C 0.17579(16) 0.55325(17) 0.26333(7) 0.0204(6) Uani 1 1 d . . .
C42 C 0.1743(2) 0.6137(2) 0.27915(9) 0.0389(10) Uani 1 1 d . . .
H42 H 0.2093 0.6141 0.2922 0.058 Uiso 1 1 calc R . .
H43 H 0.1342 0.6170 0.2889 0.058 Uiso 1 1 calc R . .
H44 H 0.1786 0.6495 0.2667 0.058 Uiso 1 1 calc R . .
P1 P 0.5000 0.2500 0.35778(8) 0.0395(8) Uani 0.50 2 d SP . .
F1 F 0.4475(3) 0.2557(4) 0.33431(16) 0.0668(19) Uani 0.50 1 d P . .
F2 F 0.4938(3) 0.1751(3) 0.3578(2) 0.062(2) Uani 0.50 1 d P . .
F3 F 0.4463(4) 0.2537(5) 0.38023(19) 0.068(3) Uani 0.50 1 d P . .
P2 P 0.5000 0.2500 0.13550(4) 0.0782(9) Uani 1 2 d S . .
F4 F 0.4501(2) 0.2620(3) 0.15877(9) 0.0912(14) Uani 1 1 d . . .
F5 F 0.4809(4) 0.1792(3) 0.13564(11) 0.135(3) Uani 1 1 d . . .
F6 F 0.4471(4) 0.2646(3) 0.11341(11) 0.189(4) Uani 1 1 d . . .
P3 P 0.5000 0.2500 -0.05220(7) 0.0421(8) Uani 0.50 2 d SPD . .
F7 F 0.4594(8) 0.2744(6) -0.0290(3) 0.220(10) Uani 0.50 1 d PDU . .
F8 F 0.4586(5) 0.1872(4) -0.0501(2) 0.104(4) Uani 0.50 1 d PDU . .
F9 F 0.4566(5) 0.2885(6) -0.0703(3) 0.208(10) Uani 0.50 1 d PDU . .
O18 O 0.5000 0.2500 0.0318(3) 0.431(5) Uani 1 2 d S . .
C43 C 0.5469(12) 0.2803(14) 0.0473(3) 0.413(5) Uani 1 1 d . . .
H45 H 0.5712 0.2485 0.0577 0.496 Uiso 1 1 calc R . .
H46 H 0.5269 0.3096 0.0604 0.496 Uiso 1 1 calc R . .
C44 C 0.5888(5) 0.3149(6) 0.0296(2) 0.133(5) Uani 1 1 d . . .
H47 H 0.6171 0.2854 0.0203 0.199 Uiso 1 1 calc R . .
H48 H 0.6138 0.3448 0.0403 0.199 Uiso 1 1 calc R . .
H49 H 0.5638 0.3381 0.0161 0.199 Uiso 1 1 calc R . .
C45 C 0.3622(4) 0.4100(3) 0.09031(16) 0.079(2) Uani 1 1 d . . .
H50 H 0.3912 0.4443 0.0951 0.118 Uiso 1 1 calc R . .
H51 H 0.3562 0.3824 0.1061 0.118 Uiso 1 1 calc R . .
H52 H 0.3214 0.4278 0.0849 0.118 Uiso 1 1 calc R . .
C46 C 0.3893(5) 0.3725(5) 0.0673(2) 0.103(3) Uani 1 1 d . . .
H53 H 0.4324 0.3584 0.0721 0.124 Uiso 1 1 calc R . .
H54 H 0.3631 0.3346 0.0641 0.124 Uiso 1 1 calc R . .
O19 O 0.3917(3) 0.4099(3) 0.04263(15) 0.1010(19) Uani 1 1 d . . .
C47 C 0.4176(4) 0.3801(4) 0.02047(16) 0.0770(19) Uani 1 1 d . . .
H55 H 0.3909 0.3433 0.0156 0.092 Uiso 1 1 calc R . .
H56 H 0.4599 0.3640 0.0254 0.092 Uiso 1 1 calc R . .
C48 C 0.4231(3) 0.4195(4) -0.00221(15) 0.0724(18) Uani 1 1 d . . .
H57 H 0.3829 0.4411 -0.0054 0.109 Uiso 1 1 calc R . .
H58 H 0.4341 0.3941 -0.0182 0.109 Uiso 1 1 calc R . .
H59 H 0.4563 0.4509 0.0011 0.109 Uiso 1 1 calc R . .
O20 O 0.5000 0.2500 0.4425(5) 0.27(3) Uani 0.50 2 d SP . .

loop_
_atom_site_aniso_label
_atom_site_aniso_U_11
_atom_site_aniso_U_22
_atom_site_aniso_U_33
_atom_site_aniso_U_23
_atom_site_aniso_U_13
_atom_site_aniso_U_12
Pr1 0.01719(9) 0.01740(9) 0.01332(9) 0.00214(6) 0.00153(6) 0.00027(6)
Zn1 0.02010(19) 0.01975(18) 0.01549(18) 0.00250(14) 0.00209(14) -0.00001(14)
Zn2 0.01569(18) 0.02016(18) 0.01604(17) 0.00268(14) 0.00022(13) -0.00110(14)
C1 0.0190(16) 0.0226(17) 0.0247(17) 0.0049(13) 0.0015(13) 0.0022(12)
C2 0.0190(16) 0.0169(15) 0.0207(16) 0.0019(12) 0.0004(12) 0.0020(12)
C3 0.0171(15) 0.0211(16) 0.0218(16) 0.0012(13) 0.0010(13) 0.0018(12)
C4 0.0219(17) 0.0302(19) 0.0248(17) 0.0045(14) -0.0033(14) 0.0022(14)
C5 0.0196(17) 0.036(2) 0.0297(19) 0.0074(16) -0.0063(14) 0.0004(15)
C6 0.0173(16) 0.0309(19) 0.0349(19) 0.0090(16) 0.0029(15) 0.0013(14)
O1 0.0169(11) 0.0260(12) 0.0183(11) 0.0034(9) -0.0006(9) -0.0008(9)
O2 0.0180(11) 0.0273(12) 0.0163(11) 0.0021(9) -0.0003(9) -0.0003(9)
C7 0.0226(16) 0.0328(19) 0.0144(15) 0.0021(13) 0.0002(13) -0.0014(14)
C8 0.0216(17) 0.0263(18) 0.0293(18) 0.0064(14) 0.0062(14) 0.0014(13)
N1 0.0266(15) 0.0263(15) 0.0169(13) 0.0042(11) 0.0069(11) 0.0034(12)
O3 0.0346(15) 0.0372(15) 0.0200(12) 0.0061(11) 0.0110(11) 0.0091(12)
C9 0.0266(19) 0.045(2) 0.0283(19) 0.0148(17) 0.0090(15) 0.0011(17)
C10 0.0291(18) 0.0248(18) 0.0230(16) 0.0052(14) 0.0032(14) -0.0041(14)
O4 0.0310(14) 0.0285(13) 0.0205(12) 0.0106(10) 0.0009(10) -0.0038(11)
N2 0.0270(15) 0.0215(14) 0.0168(13) 0.0063(11) 0.0047(11) 0.0011(12)
C11 0.0270(18) 0.0275(18) 0.0135(14) 0.0052(13) 0.0015(13) 0.0031(14)
C12 0.0234(16) 0.0227(16) 0.0166(15) 0.0030(12) -0.0002(13) 0.0020(13)
C13 0.0186(15) 0.0216(16) 0.0165(15) 0.0007(12) 0.0001(12) 0.0031(12)
C14 0.0221(16) 0.0210(16) 0.0172(15) 0.0010(12) -0.0005(12) 0.0029(13)
C15 0.0218(17) 0.0249(17) 0.0268(17) 0.0011(14) -0.0011(14) -0.0004(13)
C16 0.0258(18) 0.0283(18) 0.0245(17) -0.0004(14) -0.0074(14) 0.0014(14)
C17 0.0271(17) 0.0300(18) 0.0157(15) 0.0030(13) -0.0036(13) 0.0041(14)
O5 0.0235(12) 0.0228(12) 0.0134(10) 0.0028(9) 0.0003(9) -0.0024(9)
O6 0.0273(12) 0.0177(11) 0.0165(11) 0.0026(9) 0.0006(9) -0.0014(9)
C18 0.041(2) 0.0216(17) 0.0207(16) 0.0029(14) 0.0034(15) -0.0062(15)
C19 0.055(3) 0.0216(18) 0.0261(19) -0.0013(15) -0.0078(18) 0.0045(17)
O7 0.0487(17) 0.0259(14) 0.0261(13) 0.0049(11) -0.0024(12) 0.0038(12)
C20 0.050(3) 0.031(2) 0.0237(18) -0.0041(15) 0.0010(17) 0.0125(18)
C21 0.041(2) 0.0295(19) 0.0214(17) 0.0037(15) 0.0113(16) 0.0114(16)
O8 0.0273(13) 0.0199(12) 0.0202(11) 0.0040(9) 0.0053(10) 0.0046(10)
C22 0.0234(16) 0.0176(15) 0.0199(15) 0.0014(12) 0.0003(13) -0.0011(12)
C23 0.0174(15) 0.0173(15) 0.0186(15) -0.0002(12) -0.0025(12) 0.0003(11)
C24 0.0192(15) 0.0166(15) 0.0198(15) 0.0004(12) -0.0023(12) -0.0019(12)
C25 0.0252(17) 0.0182(15) 0.0226(16) 0.0016(13) -0.0076(14) 0.0014(13)
C26 0.0216(17) 0.0211(16) 0.0321(19) -0.0005(14) -0.0058(14) 0.0035(13)
C27 0.0206(16) 0.0236(17) 0.0290(18) -0.0016(14) 0.0031(14) 0.0010(13)
O9 0.0190(11) 0.0203(11) 0.0165(11) 0.0045(9) 0.0016(9) 0.0032(9)
C28 0.0240(16) 0.0202(16) 0.0182(15) 0.0035(12) -0.0031(13) -0.0042(13)
N3 0.0210(14) 0.0243(14) 0.0172(13) 0.0037(11) 0.0020(11) -0.0043(11)
O10 0.0261(13) 0.0378(15) 0.0213(12) 0.0111(11) 0.0056(10) 0.0010(11)
C29 0.0260(18) 0.035(2) 0.0241(17) 0.0068(15) 0.0071(15) 0.0008(15)
C30 0.0236(18) 0.037(2) 0.0313(19) 0.0114(16) 0.0089(15) -0.0030(15)
O11 0.0271(13) 0.0231(13) 0.0341(14) 0.0084(11) 0.0009(11) -0.0050(10)
N4 0.0198(14) 0.0214(14) 0.0268(15) 0.0045(12) 0.0013(12) -0.0028(11)
C31 0.0218(17) 0.0248(17) 0.0270(18) -0.0028(14) 0.0003(14) -0.0046(13)
C32 0.0205(16) 0.0268(17) 0.0206(16) -0.0055(14) -0.0027(13) 0.0010(13)
C33 0.0189(16) 0.0238(17) 0.0160(15) -0.0042(13) -0.0023(12) 0.0029(13)
C34 0.0212(16) 0.0284(18) 0.0181(15) -0.0020(13) -0.0001(13) 0.0042(13)
C35 0.0272(19) 0.044(2) 0.0206(17) 0.0037(16) -0.0046(14) 0.0075(16)
C36 0.0226(18) 0.056(3) 0.0246(18) -0.0052(18) -0.0082(15) 0.0037(17)
C37 0.0212(17) 0.043(2) 0.0241(17) -0.0077(16) -0.0046(14) -0.0037(15)
O12 0.0164(11) 0.0260(12) 0.0184(11) 0.0028(9) -0.0024(9) -0.0004(9)
O13 0.0230(12) 0.0270(13) 0.0219(12) 0.0065(10) -0.0015(10) 0.0046(10)
C38 0.036(2) 0.035(2) 0.0287(19) 0.0117(16) -0.0002(16) 0.0077(17)
O14 0.0315(14) 0.0203(12) 0.0237(12) 0.0048(10) 0.0071(10) 0.0028(10)
O15 0.0412(16) 0.0194(12) 0.0283(13) 0.0009(10) 0.0136(12) -0.0002(11)
C39 0.041(2) 0.0209(17) 0.0251(17) 0.0023(14) 0.0087(16) 0.0040(15)
C40 0.099(5) 0.022(2) 0.065(3) 0.002(2) 0.050(3) 0.007(2)
O16 0.0236(12) 0.0252(12) 0.0177(11) -0.0001(9) 0.0034(9) -0.0016(10)
O17 0.0208(11) 0.0229(12) 0.0177(11) 0.0002(9) 0.0021(9) -0.0013(9)
C41 0.0191(16) 0.0240(17) 0.0180(15) -0.0002(13) 0.0002(12) 0.0009(13)
C42 0.061(3) 0.027(2) 0.029(2) -0.0067(16) 0.018(2) -0.0079(19)
P1 0.0214(14) 0.0293(16) 0.068(2) 0.000 0.000 -0.0033(11)
F1 0.039(3) 0.073(5) 0.088(5) -0.004(4) -0.016(3) -0.014(3)
F2 0.039(3) 0.028(4) 0.119(8) 0.003(4) 0.012(4) -0.006(3)
F3 0.044(5) 0.074(5) 0.086(6) 0.012(4) 0.023(4) 0.027(4)
P2 0.126(2) 0.0821(17) 0.0267(9) 0.000 0.000 -0.0541(17)
F4 0.060(2) 0.142(4) 0.072(3) 0.008(3) -0.011(2) 0.018(3)
F5 0.224(7) 0.087(4) 0.094(4) -0.009(3) 0.013(4) -0.070(4)
F6 0.329(10) 0.152(6) 0.087(3) 0.047(4) -0.125(5) -0.112(7)
P3 0.051(2) 0.0418(18) 0.0339(16) 0.000 0.000 -0.0243(16)
F7 0.251(19) 0.136(12) 0.27(2) 0.017(12) 0.206(18) -0.017(11)
F8 0.123(8) 0.061(5) 0.128(8) 0.002(5) -0.044(6) -0.072(5)
F9 0.090(7) 0.227(14) 0.306(18) 0.238(15) -0.116(9) -0.100(8)
O18 0.463(17) 0.71(2) 0.124(11) 0.000 0.000 -0.512
C43 0.489(17) 0.66(2) 0.085(8) 0.070(16) -0.070(14) -0.515
C44 0.108(8) 0.197(13) 0.093(7) -0.015(7) -0.007(6) -0.084(8)
C45 0.085(5) 0.062(4) 0.090(5) -0.005(4) 0.033(4) -0.004(4)
C46 0.110(7) 0.090(6) 0.110(7) 0.025(5) 0.015(6) -0.010(5)
O19 0.082(4) 0.087(4) 0.134(5) 0.018(4) -0.012(4) -0.001(3)
C47 0.076(5) 0.079(5) 0.076(5) -0.015(4) -0.006(4) 0.000(4)
C48 0.060(4) 0.086(5) 0.072(4) -0.008(4) -0.003(3) 0.007(3)
O20 0.24(3) 0.47(6) 0.116(17) 0.000 0.000 0.31(4)

loop_
_atom_type_symbol
_atom_type_description
_atom_type_scat_dispersion_real
_atom_type_scat_dispersion_imag
_atom_type_scat_source
C C 0.0033 0.0016 'International Tables Vol C Tables 4.2.6.8 and 6.1.1.4'
H H 0.0000 0.0000 'International Tables Vol C Tables 4.2.6.8 and 6.1.1.4'
F F 0.0171 0.0103 'International Tables Vol C Tables 4.2.6.8 and 6.1.1.4'
N N 0.0061 0.0033 'International Tables Vol C Tables 4.2.6.8 and 6.1.1.4'
O O 0.0106 0.0060 'International Tables Vol C Tables 4.2.6.8 and 6.1.1.4'
P P 0.1023 0.0942 'International Tables Vol C Tables 4.2.6.8 and 6.1.1.4'
Pr Pr -0.2180 2.8214 'International Tables Vol C Tables 4.2.6.8 and 6.1.1.4'
Zn Zn 0.2839 1.4301 'International Tables Vol C Tables 4.2.6.8 and 6.1.1.4'

loop_
_geom_angle_atom_site_label_1
_geom_angle_atom_site_label_2
_geom_angle_atom_site_label_3
_geom_angle
_geom_angle_site_symmetry_1
_geom_angle_site_symmetry_3
_geom_angle_publ_flag
O16 Pr1 O14 71.74(8) . . ?
O16 Pr1 O1 109.41(8) . . ?
O14 Pr1 O1 72.69(9) . . ?
O16 Pr1 O12 69.96(8) . . ?
O14 Pr1 O12 109.43(8) . . ?
O1 Pr1 O12 177.20(8) . . ?
O16 Pr1 O5 146.68(8) . . ?
O14 Pr1 O5 75.09(8) . . ?
O1 Pr1 O5 62.36(8) . . ?
O12 Pr1 O5 119.73(8) . . ?
O16 Pr1 O9 79.41(8) . . ?
O14 Pr1 O9 150.93(8) . . ?
O1 Pr1 O9 115.15(8) . . ?
O12 Pr1 O9 62.09(8) . . ?
O5 Pr1 O9 133.88(8) . . ?
O16 Pr1 O6 140.52(8) . . ?
O14 Pr1 O6 121.78(8) . . ?
O1 Pr1 O6 110.05(8) . . ?
O12 Pr1 O6 70.57(8) . . ?
O5 Pr1 O6 59.27(8) . . ?
O9 Pr1 O6 83.20(7) . . ?
O16 Pr1 O8 127.54(8) . . ?
O14 Pr1 O8 140.33(8) . . ?
O1 Pr1 O8 68.15(8) . . ?
O12 Pr1 O8 109.92(8) . . ?
O5 Pr1 O8 81.44(8) . . ?
O9 Pr1 O8 58.88(7) . . ?
O6 Pr1 O8 68.36(8) . . ?
O16 Pr1 O2 65.56(8) . . ?
O14 Pr1 O2 94.30(8) . . ?
O1 Pr1 O2 58.88(7) . . ?
O12 Pr1 O2 118.77(7) . . ?
O5 Pr1 O2 120.72(8) . . ?
O9 Pr1 O2 70.05(7) . . ?
O6 Pr1 O2 138.64(7) . . ?
O8 Pr1 O2 70.86(8) . . ?
O16 Pr1 O13 92.58(8) . . ?
O14 Pr1 O13 66.70(8) . . ?
O1 Pr1 O13 124.19(8) . . ?
O12 Pr1 O13 58.60(8) . . ?
O5 Pr1 O13 71.23(8) . . ?
O9 Pr1 O13 119.09(8) . . ?
O6 Pr1 O13 65.76(8) . . ?
O8 Pr1 O13 133.83(8) . . ?
O2 Pr1 O13 155.31(8) . . ?
O16 Pr1 Zn1 121.47(6) . . ?
O14 Pr1 Zn1 55.99(6) . . ?
O1 Pr1 Zn1 34.94(5) . . ?
O12 Pr1 Zn1 147.77(5) . . ?
O5 Pr1 Zn1 33.71(6) . . ?
O9 Pr1 Zn1 145.04(5) . . ?
O6 Pr1 Zn1 92.35(5) . . ?
O8 Pr1 Zn1 87.19(5) . . ?
O2 Pr1 Zn1 92.29(5) . . ?
O13 Pr1 Zn1 89.69(5) . . ?
O16 Pr1 Zn2 57.64(6) . . ?
O14 Pr1 Zn2 124.54(6) . . ?
O1 Pr1 Zn2 142.29(5) . . ?
O12 Pr1 Zn2 35.01(5) . . ?
O5 Pr1 Zn2 148.43(6) . . ?
O9 Pr1 Zn2 33.19(5) . . ?
O6 Pr1 Zn2 89.48(5) . . ?
O8 Pr1 Zn2 91.52(5) . . ?
O2 Pr1 Zn2 84.94(5) . . ?
O13 Pr1 Zn2 93.00(5) . . ?
Zn1 Pr1 Zn2 177.200(10) . . ?
O15 Zn1 O5 114.97(11) . . ?
O15 Zn1 N1 114.09(13) . . ?
O5 Zn1 N1 130.33(12) . . ?
O15 Zn1 O1 99.72(11) . . ?
O5 Zn1 O1 78.69(9) . . ?
N1 Zn1 O1 86.11(11) . . ?
O15 Zn1 N2 97.15(12) . . ?
O5 Zn1 N2 87.31(11) . . ?
N1 Zn1 N2 93.97(12) . . ?
O1 Zn1 N2 161.48(11) . . ?
O15 Zn1 Pr1 92.11(8) . . ?
O5 Zn1 Pr1 43.99(7) . . ?
N1 Zn1 Pr1 127.40(8) . . ?
O1 Zn1 Pr1 43.36(7) . . ?
N2 Zn1 Pr1 128.63(8) . . ?
O9 Zn2 O17 112.07(10) . . ?
O9 Zn2 N4 128.26(11) . . ?
O17 Zn2 N4 119.07(11) . . ?
O9 Zn2 O12 78.78(9) . . ?
O17 Zn2 O12 98.62(10) . . ?
N4 Zn2 O12 86.26(11) . . ?
O9 Zn2 N3 87.45(10) . . ?
O17 Zn2 N3 97.24(11) . . ?
N4 Zn2 N3 93.40(11) . . ?
O12 Zn2 N3 162.02(11) . . ?
O9 Zn2 Pr1 43.82(7) . . ?
O17 Zn2 Pr1 89.68(7) . . ?
N4 Zn2 Pr1 126.92(9) . . ?
O12 Zn2 Pr1 43.43(7) . . ?
N3 Zn2 Pr1 128.52(8) . . ?
C6 C1 C2 120.1(3) . . ?
C6 C1 C8 117.6(3) . . ?
C2 C1 C8 122.3(3) . . ?
O1 C2 C3 118.8(3) . . ?
O1 C2 C1 123.9(3) . . ?
C3 C2 C1 117.3(3) . . ?
O2 C3 C4 125.3(3) . . ?
O2 C3 C2 112.8(3) . . ?
C4 C3 C2 121.9(3) . . ?
C3 C4 C5 119.4(3) . . ?
C3 C4 H1 120.3 . . ?
C5 C4 H1 120.3 . . ?
C6 C5 C4 120.4(3) . . ?
C6 C5 H2 119.8 . . ?
C4 C5 H2 119.8 . . ?
C5 C6 C1 120.6(3) . . ?
C5 C6 H3 119.7 . . ?
C1 C6 H3 119.7 . . ?
C2 O1 Zn1 126.3(2) . . ?
C2 O1 Pr1 130.4(2) . . ?
Zn1 O1 Pr1 101.70(9) . . ?
C3 O2 C7 115.2(3) . . ?
C3 O2 Pr1 118.89(19) . . ?
C7 O2 Pr1 125.86(19) . . ?
O2 C7 H4 109.5 . . ?
O2 C7 H5 109.5 . . ?
H4 C7 H5 109.5 . . ?
O2 C7 H6 109.5 . . ?
H4 C7 H6 109.5 . . ?
H5 C7 H6 109.5 . . ?
N1 C8 C1 124.2(3) . . ?
N1 C8 H7 117.9 . . ?
C1 C8 H7 117.9 . . ?
C8 N1 O3 112.0(3) . . ?
C8 N1 Zn1 129.1(2) . . ?
O3 N1 Zn1 118.6(2) . . ?
N1 O3 C9 110.6(3) . . ?
O3 C9 C10 115.9(3) . . ?
O3 C9 H8 108.3 . . ?
C10 C9 H8 108.3 . . ?
O3 C9 H9 108.3 . . ?
C10 C9 H9 108.3 . . ?
H8 C9 H9 107.4 . . ?
O4 C10 C9 114.2(3) . . ?
O4 C10 H10 108.7 . . ?
C9 C10 H10 108.7 . . ?
O4 C10 H11 108.7 . . ?
C9 C10 H11 108.7 . . ?
H10 C10 H11 107.6 . . ?
N2 O4 C10 111.8(3) . . ?
C11 N2 O4 110.6(3) . . ?
C11 N2 Zn1 127.4(2) . . ?
O4 N2 Zn1 121.9(2) . . ?
N2 C11 C12 125.4(3) . . ?
N2 C11 H12 117.3 . . ?
C12 C11 H12 117.3 . . ?
C17 C12 C13 119.1(3) . . ?
C17 C12 C11 116.9(3) . . ?
C13 C12 C11 124.0(3) . . ?
O5 C13 C12 124.2(3) . . ?
O5 C13 C14 117.6(3) . . ?
C12 C13 C14 118.2(3) . . ?
C15 C14 O6 125.5(3) . . ?
C15 C14 C13 121.9(3) . . ?
O6 C14 C13 112.6(3) . . ?
C14 C15 C16 119.2(3) . . ?
C14 C15 H13 120.4 . . ?
C16 C15 H13 120.4 . . ?
C17 C16 C15 120.3(3) . . ?
C17 C16 H14 119.9 . . ?
C15 C16 H14 119.9 . . ?
C16 C17 C12 121.4(3) . . ?
C16 C17 H15 119.3 . . ?
C12 C17 H15 119.3 . . ?
C13 O5 Zn1 131.1(2) . . ?
C13 O5 Pr1 125.7(2) . . ?
Zn1 O5 Pr1 102.30(10) . . ?
C14 O6 C18 116.6(3) . . ?
C14 O6 Pr1 117.84(19) . . ?
C18 O6 Pr1 125.4(2) . . ?
O6 C18 C19 113.2(3) . . ?
O6 C18 H16 108.9 . . ?
C19 C18 H16 108.9 . . ?
O6 C18 H17 108.9 . . ?
C19 C18 H17 108.9 . . ?
H16 C18 H17 107.7 . . ?
O7 C19 C18 111.4(3) . . ?
O7 C19 H18 109.3 . . ?
C18 C19 H18 109.3 . . ?
O7 C19 H19 109.3 . . ?
C18 C19 H19 109.3 . . ?
H18 C19 H19 108.0 . . ?
C19 O7 C20 117.5(3) . . ?
O7 C20 C21 114.0(3) . . ?
O7 C20 H20 108.8 . . ?
C21 C20 H20 108.8 . . ?
O7 C20 H21 108.8 . . ?
C21 C20 H21 108.8 . . ?
H20 C20 H21 107.7 . . ?
O8 C21 C20 112.9(3) . . ?
O8 C21 H22 109.0 . . ?
C20 C21 H22 109.0 . . ?
O8 C21 H23 109.0 . . ?
C20 C21 H23 109.0 . . ?
H22 C21 H23 107.8 . . ?
C22 O8 C21 118.1(3) . . ?
C22 O8 Pr1 116.82(19) . . ?
C21 O8 Pr1 124.7(2) . . ?
C27 C22 O8 124.8(3) . . ?
C27 C22 C23 122.2(3) . . ?
O8 C22 C23 113.1(3) . . ?
O9 C23 C22 117.4(3) . . ?
O9 C23 C24 124.5(3) . . ?
C22 C23 C24 118.1(3) . . ?
C23 C24 C25 119.3(3) . . ?
C23 C24 C28 124.1(3) . . ?
C25 C24 C28 116.5(3) . . ?
C26 C25 C24 121.0(3) . . ?
C26 C25 H24 119.5 . . ?
C24 C25 H24 119.5 . . ?
C25 C26 C27 120.0(3) . . ?
C25 C26 H25 120.0 . . ?
C27 C26 H25 120.0 . . ?
C22 C27 C26 119.3(3) . . ?
C22 C27 H26 120.4 . . ?
C26 C27 H26 120.4 . . ?
C23 O9 Zn2 131.1(2) . . ?
C23 O9 Pr1 123.9(2) . . ?
Zn2 O9 Pr1 102.99(9) . . ?
N3 C28 C24 125.3(3) . . ?
N3 C28 H27 117.3 . . ?
C24 C28 H27 117.3 . . ?
C28 N3 O10 109.7(3) . . ?
C28 N3 Zn2 127.3(2) . . ?
O10 N3 Zn2 122.9(2) . . ?
N3 O10 C29 110.9(3) . . ?
O10 C29 C30 112.9(3) . . ?
O10 C29 H28 109.0 . . ?
C30 C29 H28 109.0 . . ?
O10 C29 H29 109.0 . . ?
C30 C29 H29 109.0 . . ?
H28 C29 H29 107.8 . . ?
O11 C30 C29 115.3(3) . . ?
O11 C30 H30 108.4 . . ?
C29 C30 H30 108.4 . . ?
O11 C30 H31 108.4 . . ?
C29 C30 H31 108.4 . . ?
H30 C30 H31 107.5 . . ?
N4 O11 C30 112.1(3) . . ?
C31 N4 O11 110.4(3) . . ?
C31 N4 Zn2 129.3(3) . . ?
O11 N4 Zn2 119.1(2) . . ?
N4 C31 C32 126.1(3) . . ?
N4 C31 H32 116.9 . . ?
C32 C31 H32 116.9 . . ?
C33 C32 C37 120.1(3) . . ?
C33 C32 C31 123.0(3) . . ?
C37 C32 C31 116.9(3) . . ?
O12 C33 C32 124.1(3) . . ?
O12 C33 C34 118.4(3) . . ?
C32 C33 C34 117.5(3) . . ?
O13 C34 C35 124.9(3) . . ?
O13 C34 C33 113.7(3) . . ?
C35 C34 C33 121.4(3) . . ?
C34 C35 C36 119.8(4) . . ?
C34 C35 H33 120.1 . . ?
C36 C35 H33 120.1 . . ?
C37 C36 C35 120.1(4) . . ?
C37 C36 H34 119.9 . . ?
C35 C36 H34 119.9 . . ?
C36 C37 C32 121.0(4) . . ?
C36 C37 H35 119.5 . . ?
C32 C37 H35 119.5 . . ?
C33 O12 Zn2 130.0(2) . . ?
C33 O12 Pr1 127.7(2) . . ?
Zn2 O12 Pr1 101.56(9) . . ?
C34 O13 C38 115.5(3) . . ?
C34 O13 Pr1 116.1(2) . . ?
C38 O13 Pr1 127.4(2) . . ?
O13 C38 H36 109.5 . . ?
O13 C38 H37 109.5 . . ?
H36 C38 H37 109.5 . . ?
O13 C38 H38 109.5 . . ?
H36 C38 H38 109.5 . . ?
H37 C38 H38 109.5 . . ?
C39 O14 Pr1 149.4(2) . . ?
C39 O15 Zn1 116.2(2) . . ?
O14 C39 O15 124.2(3) . . ?
O14 C39 C40 118.9(4) . . ?
O15 C39 C40 116.8(4) . . ?
C39 C40 H39 109.5 . . ?
C39 C40 H40 109.5 . . ?
H39 C40 H40 109.5 . . ?
C39 C40 H41 109.5 . . ?
H39 C40 H41 109.5 . . ?
H40 C40 H41 109.5 . . ?
C41 O16 Pr1 149.2(2) . . ?
C41 O17 Zn2 119.2(2) . . ?
O16 C41 O17 123.7(3) . . ?
O16 C41 C42 118.7(3) . . ?
O17 C41 C42 117.6(3) . . ?
C41 C42 H42 109.5 . . ?
C41 C42 H43 109.5 . . ?
H42 C42 H43 109.5 . . ?
C41 C42 H44 109.5 . . ?
H42 C42 H44 109.5 . . ?
H43 C42 H44 109.5 . . ?
F3 P1 F3 125.2(8) 11_666 12_656 ?
F3 P1 F3 71.3(3) 11_666 . ?
F3 P1 F3 71.3(3) 12_656 . ?
F3 P1 F3 71.3(3) 11_666 2_655 ?
F3 P1 F3 71.3(3) 12_656 2_655 ?
F3 P1 F3 91.7(7) . 2_655 ?
F3 P1 F2 152.6(7) 12_656 2_655 ?
F3 P1 F2 90.6(6) . 2_655 ?
F3 P1 F2 89.4(5) 2_655 2_655 ?
F3 P1 F2 152.6(7) 11_666 . ?
F3 P1 F2 89.4(5) . . ?
F3 P1 F2 90.6(6) 2_655 . ?
F2 P1 F2 180.0(8) 2_655 . ?
F3 P1 F1 110.8(5) 11_666 2_655 ?
F3 P1 F1 107.8(5) 12_656 2_655 ?
F3 P1 F1 177.6(5) . 2_655 ?
F3 P1 F1 90.1(5) 2_655 2_655 ?
F2 P1 F1 91.0(5) 2_655 2_655 ?
F2 P1 F1 89.0(4) . 2_655 ?
F3 P1 F1 107.8(5) 11_666 . ?
F3 P1 F1 110.8(5) 12_656 . ?
F3 P1 F1 90.1(5) . . ?
F3 P1 F1 177.6(5) 2_655 . ?
F2 P1 F1 89.0(4) 2_655 . ?
F2 P1 F1 91.0(5) . . ?
F1 P1 F1 88.1(6) 2_655 . ?
F3 P1 P1 62.6(4) 11_666 11_666 ?
F3 P1 P1 62.6(4) 12_656 11_666 ?
F3 P1 P1 45.8(4) . 11_666 ?
F3 P1 P1 45.8(4) 2_655 11_666 ?
F2 P1 P1 90.0(4) 2_655 11_666 ?
F2 P1 P1 90.0(4) . 11_666 ?
F1 P1 P1 135.9(3) 2_655 11_666 ?
F1 P1 P1 135.9(3) . 11_666 ?
P1 F1 O20 95.6(7) . 11_666 ?
F3 F2 P1 52.6(10) 12_656 . ?
F2 F3 P1 100.0(13) 11_666 11_666 ?
F2 F3 P1 171.4(15) 11_666 . ?
P1 F3 P1 71.6(5) 11_666 . ?
F2 F3 F3 129.1(17) 11_666 11_666 ?
P1 F3 F3 62.8(3) 11_666 11_666 ?
P1 F3 F3 45.9(4) . 11_666 ?
F2 F3 F3 132.2(15) 11_666 12_656 ?
P1 F3 F3 62.8(3) 11_666 12_656 ?
P1 F3 F3 45.9(4) . 12_656 ?
F3 F3 F3 84.7(4) 11_666 12_656 ?
F5 P2 F5 179.5(5) 2_655 . ?
F5 P2 F4 90.9(3) 2_655 . ?
F5 P2 F4 88.8(3) . . ?
F5 P2 F4 88.8(3) 2_655 2_655 ?
F5 P2 F4 90.9(3) . 2_655 ?
F4 P2 F4 86.9(3) . 2_655 ?
F5 P2 F6 90.5(4) 2_655 2_655 ?
F5 P2 F6 89.9(4) . 2_655 ?
F4 P2 F6 176.3(4) . 2_655 ?
F4 P2 F6 89.7(4) 2_655 2_655 ?
F5 P2 F6 89.9(4) 2_655 . ?
F5 P2 F6 90.5(4) . . ?
F4 P2 F6 89.7(4) . . ?
F4 P2 F6 176.3(4) 2_655 . ?
F6 P2 F6 93.8(7) 2_655 . ?
F9 P3 F9 108.0(14) 2_655 . ?
F9 P3 F7 165.1(11) 2_655 . ?
F9 P3 F7 85.2(8) . . ?
F9 P3 F7 85.2(8) 2_655 2_655 ?
F9 P3 F7 165.1(11) . 2_655 ?
F7 P3 F7 82.6(15) . 2_655 ?
F9 P3 F8 98.8(5) 2_655 2_655 ?
F9 P3 F8 85.6(6) . 2_655 ?
F7 P3 F8 88.8(6) . 2_655 ?
F7 P3 F8 85.6(6) 2_655 2_655 ?
F9 P3 F8 85.6(6) 2_655 . ?
F9 P3 F8 98.8(5) . . ?
F7 P3 F8 85.6(6) . . ?
F7 P3 F8 88.8(6) 2_655 . ?
F8 P3 F8 172.6(7) 2_655 . ?
C43 O18 C43 114.4(15) . 2_655 ?
O18 C43 C44 109.7(10) . . ?
O18 C43 H45 109.7 . . ?
C44 C43 H45 109.7 . . ?
O18 C43 H46 109.7 . . ?
C44 C43 H46 109.7 . . ?
H45 C43 H46 108.2 . . ?
C43 C44 H47 109.5 . . ?
C43 C44 H48 109.5 . . ?
H47 C44 H48 109.5 . . ?
C43 C44 H49 109.5 . . ?
H47 C44 H49 109.5 . . ?
H48 C44 H49 109.5 . . ?
C46 C45 H50 109.5 . . ?
C46 C45 H51 109.5 . . ?
H50 C45 H51 109.5 . . ?
C46 C45 H52 109.5 . . ?
H50 C45 H52 109.5 . . ?
H51 C45 H52 109.5 . . ?
O19 C46 C45 111.0(8) . . ?
O19 C46 H53 109.4 . . ?
C45 C46 H53 109.4 . . ?
O19 C46 H54 109.4 . . ?
C45 C46 H54 109.4 . . ?
H53 C46 H54 108.0 . . ?
C47 O19 C46 115.3(7) . . ?
O19 C47 C48 113.1(7) . . ?
O19 C47 H55 109.0 . . ?
C48 C47 H55 109.0 . . ?
O19 C47 H56 109.0 . . ?
C48 C47 H56 109.0 . . ?
H55 C47 H56 107.8 . . ?
C47 C48 H57 109.5 . . ?
C47 C48 H58 109.5 . . ?
H57 C48 H58 109.5 . . ?
C47 C48 H59 109.5 . . ?
H57 C48 H59 109.5 . . ?
H58 C48 H59 109.5 . . ?
F1 O20 F1 80.6(11) 12_656 11_666 ?

loop_
_geom_bond_atom_site_label_1
_geom_bond_atom_site_label_2
_geom_bond_distance
_geom_bond_site_symmetry_2
_geom_bond_publ_flag
Pr1 O16 2.414(2) . ?
Pr1 O14 2.435(2) . ?
Pr1 O1 2.451(2) . ?
Pr1 O12 2.477(2) . ?
Pr1 O5 2.485(2) . ?
Pr1 O9 2.508(2) . ?
Pr1 O6 2.689(2) . ?
Pr1 O8 2.694(2) . ?
Pr1 O2 2.764(2) . ?
Pr1 O13 2.807(2) . ?
Pr1 Zn1 3.4954(5) . ?
Pr1 Zn2 3.5296(5) . ?
Zn1 O15 1.972(3) . ?
Zn1 O5 1.986(2) . ?
Zn1 N1 2.035(3) . ?
Zn1 O1 2.044(2) . ?
Zn1 N2 2.124(3) . ?
Zn2 O9 1.983(2) . ?
Zn2 O17 1.985(2) . ?
Zn2 N4 2.050(3) . ?
Zn2 O12 2.067(2) . ?
Zn2 N3 2.129(3) . ?
C1 C6 1.405(5) . ?
C1 C2 1.417(5) . ?
C1 C8 1.451(5) . ?
C2 O1 1.309(4) . ?
C2 C3 1.410(5) . ?
C3 O2 1.377(4) . ?
C3 C4 1.377(5) . ?
C4 C5 1.401(5) . ?
C4 H1 0.9500 . ?
C5 C6 1.366(5) . ?
C5 H2 0.9500 . ?
C6 H3 0.9500 . ?
O2 C7 1.443(4) . ?
C7 H4 0.9800 . ?
C7 H5 0.9800 . ?
C7 H6 0.9800 . ?
C8 N1 1.279(5) . ?
C8 H7 0.9500 . ?
N1 O3 1.426(4) . ?
O3 C9 1.433(5) . ?
C9 C10 1.510(6) . ?
C9 H8 0.9900 . ?
C9 H9 0.9900 . ?
C10 O4 1.422(5) . ?
C10 H10 0.9900 . ?
C10 H11 0.9900 . ?
O4 N2 1.412(4) . ?
N2 C11 1.274(5) . ?
C11 C12 1.454(5) . ?
C11 H12 0.9500 . ?
C12 C17 1.406(5) . ?
C12 C13 1.409(5) . ?
C13 O5 1.325(4) . ?
C13 C14 1.412(5) . ?
C14 C15 1.381(5) . ?
C14 O6 1.392(4) . ?
C15 C16 1.393(5) . ?
C15 H13 0.9500 . ?
C16 C17 1.373(5) . ?
C16 H14 0.9500 . ?
C17 H15 0.9500 . ?
O6 C18 1.443(4) . ?
C18 C19 1.513(6) . ?
C18 H16 0.9900 . ?
C18 H17 0.9900 . ?
C19 O7 1.422(5) . ?
C19 H18 0.9900 . ?
C19 H19 0.9900 . ?
O7 C20 1.428(6) . ?
C20 C21 1.525(6) . ?
C20 H20 0.9900 . ?
C20 H21 0.9900 . ?
C21 O8 1.442(4) . ?
C21 H22 0.9900 . ?
C21 H23 0.9900 . ?
O8 C22 1.386(4) . ?
C22 C27 1.374(5) . ?
C22 C23 1.405(5) . ?
C23 O9 1.328(4) . ?
C23 C24 1.407(5) . ?
C24 C25 1.409(5) . ?
C24 C28 1.450(5) . ?
C25 C26 1.376(5) . ?
C25 H24 0.9500 . ?
C26 C27 1.399(5) . ?
C26 H25 0.9500 . ?
C27 H26 0.9500 . ?
C28 N3 1.281(5) . ?
C28 H27 0.9500 . ?
N3 O10 1.416(4) . ?
O10 C29 1.424(5) . ?
C29 C30 1.512(6) . ?
C29 H28 0.9900 . ?
C29 H29 0.9900 . ?
C30 O11 1.430(5) . ?
C30 H30 0.9900 . ?
C30 H31 0.9900 . ?
O11 N4 1.425(4) . ?
N4 C31 1.284(5) . ?
C31 C32 1.447(5) . ?
C31 H32 0.9500 . ?
C32 C33 1.402(5) . ?
C32 C37 1.411(5) . ?
C33 O12 1.316(4) . ?
C33 C34 1.421(5) . ?
C34 O13 1.376(4) . ?
C34 C35 1.379(5) . ?
C35 C36 1.400(6) . ?
C35 H33 0.9500 . ?
C36 C37 1.358(6) . ?
C36 H34 0.9500 . ?
C37 H35 0.9500 . ?
O13 C38 1.436(4) . ?
C38 H36 0.9800 . ?
C38 H37 0.9800 . ?
C38 H38 0.9800 . ?
O14 C39 1.245(5) . ?
O15 C39 1.271(5) . ?
C39 C40 1.502(6) . ?
C40 H39 0.9800 . ?
C40 H40 0.9800 . ?
C40 H41 0.9800 . ?
O16 C41 1.249(4) . ?
O17 C41 1.278(4) . ?
C41 C42 1.500(5) . ?
C42 H42 0.9800 . ?
C42 H43 0.9800 . ?
C42 H44 0.9800 . ?
P1 F3 1.283(9) 11_666 ?
P1 F3 1.283(9) 12_656 ?
P1 F3 1.588(8) . ?
P1 F3 1.588(8) 2_655 ?
P1 F2 1.592(7) 2_655 ?
P1 F2 1.592(7) . ?
P1 F1 1.609(7) 2_655 ?
P1 F1 1.609(7) . ?
P1 P1 1.697(8) 11_666 ?
F1 O20 1.73(2) 11_666 ?
F2 F3 0.744(10) 12_656 ?
F3 F2 0.744(10) 11_666 ?
F3 P1 1.283(9) 11_666 ?
F3 F3 1.692(11) 11_666 ?
F3 F3 1.692(11) 12_656 ?
P2 F5 1.553(5) 2_655 ?
P2 F5 1.553(5) . ?
P2 F4 1.579(5) . ?
P2 F4 1.579(5) 2_655 ?
P2 F6 1.593(6) 2_655 ?
P2 F6 1.593(6) . ?
P3 F9 1.519(8) 2_655 ?
P3 F9 1.520(8) . ?
P3 F7 1.521(10) . ?
P3 F7 1.522(10) 2_655 ?
P3 F8 1.597(6) 2_655 ?
P3 F8 1.597(6) . ?
O18 C43 1.406(13) . ?
O18 C43 1.406(13) 2_655 ?
C43 C44 1.446(15) . ?
C43 H45 0.9900 . ?
C43 H46 0.9900 . ?
C44 H47 0.9800 . ?
C44 H48 0.9800 . ?
C44 H49 0.9800 . ?
C45 C46 1.500(12) . ?
C45 H50 0.9800 . ?
C45 H51 0.9800 . ?
C45 H52 0.9800 . ?
C46 O19 1.450(10) . ?
C46 H53 0.9900 . ?
C46 H54 0.9900 . ?
O19 C47 1.376(10) . ?
C47 C48 1.400(10) . ?
C47 H55 0.9900 . ?
C47 H56 0.9900 . ?
C48 H57 0.9800 . ?
C48 H58 0.9800 . ?
C48 H59 0.9800 . ?
O20 F1 1.73(2) 12_656 ?
O20 F1 1.73(2) 11_666 ?

loop_
_geom_torsion_atom_site_label_1
_geom_torsion_atom_site_label_2
_geom_torsion_atom_site_label_3
_geom_torsion_atom_site_label_4
_geom_torsion
_geom_torsion_site_symmetry_1
_geom_torsion_site_symmetry_2
_geom_torsion_site_symmetry_3
_geom_torsion_site_symmetry_4
_geom_torsion_publ_flag
O16 Pr1 Zn1 O15 -23.23(12) . . . . ?
O14 Pr1 Zn1 O15 7.87(12) . . . . ?
O1 Pr1 Zn1 O15 -101.95(14) . . . . ?
O12 Pr1 Zn1 O15 79.34(14) . . . . ?
O5 Pr1 Zn1 O15 124.76(14) . . . . ?
O9 Pr1 Zn1 O15 -143.18(13) . . . . ?
O6 Pr1 Zn1 O15 135.33(10) . . . . ?
O8 Pr1 Zn1 O15 -156.48(11) . . . . ?
O2 Pr1 Zn1 O15 -85.78(10) . . . . ?
O13 Pr1 Zn1 O15 69.61(11) . . . . ?
O16 Pr1 Zn1 O5 -147.99(13) . . . . ?
O14 Pr1 Zn1 O5 -116.89(13) . . . . ?
O1 Pr1 Zn1 O5 133.29(15) . . . . ?
O12 Pr1 Zn1 O5 -45.42(15) . . . . ?
O9 Pr1 Zn1 O5 92.06(14) . . . . ?
O6 Pr1 Zn1 O5 10.58(12) . . . . ?
O8 Pr1 Zn1 O5 78.77(12) . . . . ?
O2 Pr1 Zn1 O5 149.47(12) . . . . ?
O13 Pr1 Zn1 O5 -55.15(12) . . . . ?
O16 Pr1 Zn1 N1 99.61(13) . . . . ?
O14 Pr1 Zn1 N1 130.71(14) . . . . ?
O1 Pr1 Zn1 N1 20.90(15) . . . . ?
O12 Pr1 Zn1 N1 -157.82(16) . . . . ?
O5 Pr1 Zn1 N1 -112.40(16) . . . . ?
O9 Pr1 Zn1 N1 -20.34(15) . . . . ?
O6 Pr1 Zn1 N1 -101.82(13) . . . . ?
O8 Pr1 Zn1 N1 -33.63(13) . . . . ?
O2 Pr1 Zn1 N1 37.07(13) . . . . ?
O13 Pr1 Zn1 N1 -167.55(13) . . . . ?
O16 Pr1 Zn1 O1 78.72(12) . . . . ?
O14 Pr1 Zn1 O1 109.82(13) . . . . ?
O12 Pr1 Zn1 O1 -178.71(15) . . . . ?
O5 Pr1 Zn1 O1 -133.29(15) . . . . ?
O9 Pr1 Zn1 O1 -41.23(14) . . . . ?
O6 Pr1 Zn1 O1 -122.72(12) . . . . ?
O8 Pr1 Zn1 O1 -54.53(12) . . . . ?
O2 Pr1 Zn1 O1 16.17(11) . . . . ?
O13 Pr1 Zn1 O1 171.55(12) . . . . ?
O16 Pr1 Zn1 N2 -124.11(13) . . . . ?
O14 Pr1 Zn1 N2 -93.01(13) . . . . ?
O1 Pr1 Zn1 N2 157.17(15) . . . . ?
O12 Pr1 Zn1 N2 -21.55(15) . . . . ?
O5 Pr1 Zn1 N2 23.87(15) . . . . ?
O9 Pr1 Zn1 N2 115.93(14) . . . . ?
O6 Pr1 Zn1 N2 34.45(12) . . . . ?
O8 Pr1 Zn1 N2 102.64(12) . . . . ?
O2 Pr1 Zn1 N2 173.34(12) . . . . ?
O13 Pr1 Zn1 N2 -31.28(12) . . . . ?
O16 Pr1 Zn2 O9 -124.82(12) . . . . ?
O14 Pr1 Zn2 O9 -152.39(13) . . . . ?
O1 Pr1 Zn2 O9 -44.96(14) . . . . ?
O12 Pr1 Zn2 O9 133.79(14) . . . . ?
O5 Pr1 Zn2 O9 86.03(15) . . . . ?
O6 Pr1 Zn2 O9 78.33(11) . . . . ?
O8 Pr1 Zn2 O9 9.99(11) . . . . ?
O2 Pr1 Zn2 O9 -60.64(11) . . . . ?
O13 Pr1 Zn2 O9 144.02(11) . . . . ?
O16 Pr1 Zn2 O17 -1.55(10) . . . . ?
O14 Pr1 Zn2 O17 -29.12(11) . . . . ?
O1 Pr1 Zn2 O17 78.31(12) . . . . ?
O12 Pr1 Zn2 O17 -102.94(12) . . . . ?
O5 Pr1 Zn2 O17 -150.70(13) . . . . ?
O9 Pr1 Zn2 O17 123.27(12) . . . . ?
O6 Pr1 Zn2 O17 -158.41(9) . . . . ?
O8 Pr1 Zn2 O17 133.26(9) . . . . ?
O2 Pr1 Zn2 O17 62.62(9) . . . . ?
O13 Pr1 Zn2 O17 -92.71(9) . . . . ?
O16 Pr1 Zn2 N4 125.56(13) . . . . ?
O14 Pr1 Zn2 N4 97.99(14) . . . . ?
O1 Pr1 Zn2 N4 -154.58(14) . . . . ?
O12 Pr1 Zn2 N4 24.17(15) . . . . ?
O5 Pr1 Zn2 N4 -23.59(16) . . . . ?
O9 Pr1 Zn2 N4 -109.62(15) . . . . ?
O6 Pr1 Zn2 N4 -31.30(12) . . . . ?
O8 Pr1 Zn2 N4 -99.63(12) . . . . ?
O2 Pr1 Zn2 N4 -170.26(12) . . . . ?
O13 Pr1 Zn2 N4 34.40(12) . . . . ?
O16 Pr1 Zn2 O12 101.39(12) . . . . ?
O14 Pr1 Zn2 O12 73.82(13) . . . . ?
O1 Pr1 Zn2 O12 -178.75(14) . . . . ?
O5 Pr1 Zn2 O12 -47.76(15) . . . . ?
O9 Pr1 Zn2 O12 -133.79(14) . . . . ?
O6 Pr1 Zn2 O12 -55.47(11) . . . . ?
O8 Pr1 Zn2 O12 -123.80(12) . . . . ?
O2 Pr1 Zn2 O12 165.56(11) . . . . ?
O13 Pr1 Zn2 O12 10.23(11) . . . . ?
O16 Pr1 Zn2 N3 -100.56(13) . . . . ?
O14 Pr1 Zn2 N3 -128.13(13) . . . . ?
O1 Pr1 Zn2 N3 -20.70(14) . . . . ?
O12 Pr1 Zn2 N3 158.05(15) . . . . ?
O5 Pr1 Zn2 N3 110.29(15) . . . . ?
O9 Pr1 Zn2 N3 24.25(14) . . . . ?
O6 Pr1 Zn2 N3 102.58(12) . . . . ?
O8 Pr1 Zn2 N3 34.24(12) . . . . ?
O2 Pr1 Zn2 N3 -36.39(12) . . . . ?
O13 Pr1 Zn2 N3 168.28(12) . . . . ?
C6 C1 C2 O1 178.0(3) . . . . ?
C8 C1 C2 O1 -3.4(5) . . . . ?
C6 C1 C2 C3 -3.1(5) . . . . ?
C8 C1 C2 C3 175.5(3) . . . . ?
O1 C2 C3 O2 3.0(4) . . . . ?
C1 C2 C3 O2 -175.9(3) . . . . ?
O1 C2 C3 C4 -175.0(3) . . . . ?
C1 C2 C3 C4 6.1(5) . . . . ?
O2 C3 C4 C5 178.0(3) . . . . ?
C2 C3 C4 C5 -4.3(6) . . . . ?
C3 C4 C5 C6 -0.6(6) . . . . ?
C4 C5 C6 C1 3.5(6) . . . . ?
C2 C1 C6 C5 -1.5(6) . . . . ?
C8 C1 C6 C5 179.8(4) . . . . ?
C3 C2 O1 Zn1 156.2(2) . . . . ?
C1 C2 O1 Zn1 -25.0(5) . . . . ?
C3 C2 O1 Pr1 -6.7(5) . . . . ?
C1 C2 O1 Pr1 172.2(2) . . . . ?
O15 Zn1 O1 C2 -84.0(3) . . . . ?
O5 Zn1 O1 C2 162.2(3) . . . . ?
N1 Zn1 O1 C2 29.8(3) . . . . ?
N2 Zn1 O1 C2 120.6(4) . . . . ?
Pr1 Zn1 O1 C2 -166.7(3) . . . . ?
O15 Zn1 O1 Pr1 82.71(12) . . . . ?
O5 Zn1 O1 Pr1 -31.03(10) . . . . ?
N1 Zn1 O1 Pr1 -163.50(12) . . . . ?
N2 Zn1 O1 Pr1 -72.6(4) . . . . ?
O16 Pr1 O1 C2 48.5(3) . . . . ?
O14 Pr1 O1 C2 111.2(3) . . . . ?
O5 Pr1 O1 C2 -166.9(3) . . . . ?
O9 Pr1 O1 C2 -38.7(3) . . . . ?
O6 Pr1 O1 C2 -130.5(3) . . . . ?
O8 Pr1 O1 C2 -75.2(3) . . . . ?
O2 Pr1 O1 C2 4.9(3) . . . . ?
O13 Pr1 O1 C2 155.7(3) . . . . ?
Zn1 Pr1 O1 C2 166.0(3) . . . . ?
Zn2 Pr1 O1 C2 -13.4(3) . . . . ?
O16 Pr1 O1 Zn1 -117.52(10) . . . . ?
O14 Pr1 O1 Zn1 -54.77(10) . . . . ?
O5 Pr1 O1 Zn1 27.13(9) . . . . ?
O9 Pr1 O1 Zn1 155.34(9) . . . . ?
O6 Pr1 O1 Zn1 63.50(11) . . . . ?
O8 Pr1 O1 Zn1 118.79(11) . . . . ?
O2 Pr1 O1 Zn1 -161.03(13) . . . . ?
O13 Pr1 O1 Zn1 -10.23(14) . . . . ?
Zn2 Pr1 O1 Zn1 -179.363(19) . . . . ?
C4 C3 O2 C7 -2.3(5) . . . . ?
C2 C3 O2 C7 179.8(3) . . . . ?
C4 C3 O2 Pr1 178.8(3) . . . . ?
C2 C3 O2 Pr1 0.9(4) . . . . ?
O16 Pr1 O2 C3 -137.1(2) . . . . ?
O14 Pr1 O2 C3 -69.4(2) . . . . ?
O1 Pr1 O2 C3 -2.6(2) . . . . ?
O12 Pr1 O2 C3 175.6(2) . . . . ?
O5 Pr1 O2 C3 5.8(3) . . . . ?
O9 Pr1 O2 C3 135.7(2) . . . . ?
O6 Pr1 O2 C3 82.8(2) . . . . ?
O8 Pr1 O2 C3 72.9(2) . . . . ?
O13 Pr1 O2 C3 -107.6(3) . . . . ?
Zn1 Pr1 O2 C3 -13.4(2) . . . . ?
Zn2 Pr1 O2 C3 166.2(2) . . . . ?
O16 Pr1 O2 C7 44.1(2) . . . . ?
O14 Pr1 O2 C7 111.8(3) . . . . ?
O1 Pr1 O2 C7 178.6(3) . . . . ?
O12 Pr1 O2 C7 -3.1(3) . . . . ?
O5 Pr1 O2 C7 -173.0(2) . . . . ?
O9 Pr1 O2 C7 -43.0(2) . . . . ?
O6 Pr1 O2 C7 -95.9(3) . . . . ?
O8 Pr1 O2 C7 -105.9(3) . . . . ?
O13 Pr1 O2 C7 73.6(3) . . . . ?
Zn1 Pr1 O2 C7 167.9(2) . . . . ?
Zn2 Pr1 O2 C7 -12.5(2) . . . . ?
C6 C1 C8 N1 -163.8(4) . . . . ?
C2 C1 C8 N1 17.5(6) . . . . ?
C1 C8 N1 O3 -174.7(3) . . . . ?
C1 C8 N1 Zn1 -1.4(6) . . . . ?
O15 Zn1 N1 C8 82.0(4) . . . . ?
O5 Zn1 N1 C8 -88.5(4) . . . . ?
O1 Zn1 N1 C8 -16.9(3) . . . . ?
N2 Zn1 N1 C8 -178.4(3) . . . . ?
Pr1 Zn1 N1 C8 -31.1(4) . . . . ?
O15 Zn1 N1 O3 -105.1(2) . . . . ?
O5 Zn1 N1 O3 84.4(3) . . . . ?
O1 Zn1 N1 O3 156.0(3) . . . . ?
N2 Zn1 N1 O3 -5.4(3) . . . . ?
Pr1 Zn1 N1 O3 141.8(2) . . . . ?
C8 N1 O3 C9 -107.3(4) . . . . ?
Zn1 N1 O3 C9 78.6(3) . . . . ?
N1 O3 C9 C10 -54.2(5) . . . . ?
O3 C9 C10 O4 -59.9(4) . . . . ?
C9 C10 O4 N2 80.4(4) . . . . ?
C10 O4 N2 C11 -171.4(3) . . . . ?
C10 O4 N2 Zn1 11.6(4) . . . . ?
O15 Zn1 N2 C11 -117.5(3) . . . . ?
O5 Zn1 N2 C11 -2.7(3) . . . . ?
N1 Zn1 N2 C11 127.6(3) . . . . ?
O1 Zn1 N2 C11 38.0(5) . . . . ?
Pr1 Zn1 N2 C11 -19.0(4) . . . . ?
O15 Zn1 N2 O4 58.9(3) . . . . ?
O5 Zn1 N2 O4 173.8(3) . . . . ?
N1 Zn1 N2 O4 -56.0(3) . . . . ?
O1 Zn1 N2 O4 -145.6(3) . . . . ?
Pr1 Zn1 N2 O4 157.41(19) . . . . ?
O4 N2 C11 C12 -178.4(3) . . . . ?
Zn1 N2 C11 C12 -1.7(5) . . . . ?
N2 C11 C12 C17 -177.4(4) . . . . ?
N2 C11 C12 C13 3.2(6) . . . . ?
C17 C12 C13 O5 -177.4(3) . . . . ?
C11 C12 C13 O5 2.0(5) . . . . ?
C17 C12 C13 C14 1.4(5) . . . . ?
C11 C12 C13 C14 -179.2(3) . . . . ?
O5 C13 C14 C15 176.6(3) . . . . ?
C12 C13 C14 C15 -2.2(5) . . . . ?
O5 C13 C14 O6 -3.0(4) . . . . ?
C12 C13 C14 O6 178.1(3) . . . . ?
O6 C14 C15 C16 -179.6(3) . . . . ?
C13 C14 C15 C16 0.8(5) . . . . ?
C14 C15 C16 C17 1.5(6) . . . . ?
C15 C16 C17 C12 -2.3(6) . . . . ?
C13 C12 C17 C16 0.8(5) . . . . ?
C11 C12 C17 C16 -178.6(3) . . . . ?
C12 C13 O5 Zn1 -8.8(5) . . . . ?
C14 C13 O5 Zn1 172.4(2) . . . . ?
C12 C13 O5 Pr1 158.4(3) . . . . ?
C14 C13 O5 Pr1 -20.4(4) . . . . ?
O15 Zn1 O5 C13 104.5(3) . . . . ?
N1 Zn1 O5 C13 -85.0(3) . . . . ?
O1 Zn1 O5 C13 -159.9(3) . . . . ?
N2 Zn1 O5 C13 7.9(3) . . . . ?
Pr1 Zn1 O5 C13 169.4(3) . . . . ?
O15 Zn1 O5 Pr1 -64.92(13) . . . . ?
N1 Zn1 O5 Pr1 105.53(14) . . . . ?
O1 Zn1 O5 Pr1 30.64(9) . . . . ?
N2 Zn1 O5 Pr1 -161.55(11) . . . . ?
O16 Pr1 O5 C13 -114.8(3) . . . . ?
O14 Pr1 O5 C13 -120.3(3) . . . . ?
O1 Pr1 O5 C13 161.7(3) . . . . ?
O12 Pr1 O5 C13 -16.1(3) . . . . ?
O9 Pr1 O5 C13 62.4(3) . . . . ?
O6 Pr1 O5 C13 22.1(2) . . . . ?
O8 Pr1 O5 C13 92.0(3) . . . . ?
O2 Pr1 O5 C13 153.6(2) . . . . ?
O13 Pr1 O5 C13 -50.3(2) . . . . ?
Zn1 Pr1 O5 C13 -170.2(3) . . . . ?
Zn2 Pr1 O5 C13 13.1(3) . . . . ?
O16 Pr1 O5 Zn1 55.40(19) . . . . ?
O14 Pr1 O5 Zn1 49.91(10) . . . . ?
O1 Pr1 O5 Zn1 -28.07(9) . . . . ?
O12 Pr1 O5 Zn1 154.06(9) . . . . ?
O9 Pr1 O5 Zn1 -127.39(10) . . . . ?
O6 Pr1 O5 Zn1 -167.68(13) . . . . ?
O8 Pr1 O5 Zn1 -97.83(11) . . . . ?
O2 Pr1 O5 Zn1 -36.19(13) . . . . ?
O13 Pr1 O5 Zn1 119.92(11) . . . . ?
Zn2 Pr1 O5 Zn1 -176.66(2) . . . . ?
C15 C14 O6 C18 17.9(5) . . . . ?
C13 C14 O6 C18 -162.5(3) . . . . ?
C15 C14 O6 Pr1 -158.0(3) . . . . ?
C13 C14 O6 Pr1 21.6(3) . . . . ?
O16 Pr1 O6 C14 121.9(2) . . . . ?
O14 Pr1 O6 C14 22.0(2) . . . . ?
O1 Pr1 O6 C14 -59.6(2) . . . . ?
O12 Pr1 O6 C14 123.3(2) . . . . ?
O5 Pr1 O6 C14 -21.9(2) . . . . ?
O9 Pr1 O6 C14 -173.9(2) . . . . ?
O8 Pr1 O6 C14 -114.8(2) . . . . ?
O2 Pr1 O6 C14 -124.9(2) . . . . ?
O13 Pr1 O6 C14 59.9(2) . . . . ?
Zn1 Pr1 O6 C14 -28.7(2) . . . . ?
Zn2 Pr1 O6 C14 153.4(2) . . . . ?
O16 Pr1 O6 C18 -53.6(3) . . . . ?
O14 Pr1 O6 C18 -153.5(3) . . . . ?
O1 Pr1 O6 C18 124.9(3) . . . . ?
O12 Pr1 O6 C18 -52.2(3) . . . . ?
O5 Pr1 O6 C18 162.6(3) . . . . ?
O9 Pr1 O6 C18 10.6(3) . . . . ?
O8 Pr1 O6 C18 69.7(3) . . . . ?
O2 Pr1 O6 C18 59.6(3) . . . . ?
O13 Pr1 O6 C18 -115.6(3) . . . . ?
Zn1 Pr1 O6 C18 155.8(3) . . . . ?
Zn2 Pr1 O6 C18 -22.1(3) . . . . ?
C14 O6 C18 C19 69.3(4) . . . . ?
Pr1 O6 C18 C19 -115.1(3) . . . . ?
O6 C18 C19 O7 81.0(4) . . . . ?
C18 C19 O7 C20 -108.7(4) . . . . ?
C19 O7 C20 C21 82.8(4) . . . . ?
O7 C20 C21 O8 35.8(5) . . . . ?
C20 C21 O8 C22 49.2(5) . . . . ?
C20 C21 O8 Pr1 -123.0(3) . . . . ?
O16 Pr1 O8 C22 16.8(3) . . . . ?
O14 Pr1 O8 C22 124.7(2) . . . . ?
O1 Pr1 O8 C22 115.1(2) . . . . ?
O12 Pr1 O8 C22 -62.7(2) . . . . ?
O5 Pr1 O8 C22 178.6(2) . . . . ?
O9 Pr1 O8 C22 -25.9(2) . . . . ?
O6 Pr1 O8 C22 -121.1(2) . . . . ?
O2 Pr1 O8 C22 51.8(2) . . . . ?
O13 Pr1 O8 C22 -127.9(2) . . . . ?
Zn1 Pr1 O8 C22 145.2(2) . . . . ?
Zn2 Pr1 O8 C22 -32.3(2) . . . . ?
O16 Pr1 O8 C21 -170.9(3) . . . . ?
O14 Pr1 O8 C21 -63.0(3) . . . . ?
O1 Pr1 O8 C21 -72.7(3) . . . . ?
O12 Pr1 O8 C21 109.5(3) . . . . ?
O5 Pr1 O8 C21 -9.1(3) . . . . ?
O9 Pr1 O8 C21 146.4(3) . . . . ?
O6 Pr1 O8 C21 51.2(3) . . . . ?
O2 Pr1 O8 C21 -135.9(3) . . . . ?
O13 Pr1 O8 C21 44.4(3) . . . . ?
Zn1 Pr1 O8 C21 -42.5(3) . . . . ?
Zn2 Pr1 O8 C21 140.0(3) . . . . ?
C21 O8 C22 C27 33.5(5) . . . . ?
Pr1 O8 C22 C27 -153.7(3) . . . . ?
C21 O8 C22 C23 -147.5(3) . . . . ?
Pr1 O8 C22 C23 25.3(4) . . . . ?
C27 C22 C23 O9 176.2(3) . . . . ?
O8 C22 C23 O9 -2.8(4) . . . . ?
C27 C22 C23 C24 -4.0(5) . . . . ?
O8 C22 C23 C24 176.9(3) . . . . ?
O9 C23 C24 C25 -176.3(3) . . . . ?
C22 C23 C24 C25 3.9(5) . . . . ?
O9 C23 C24 C28 4.8(5) . . . . ?
C22 C23 C24 C28 -174.9(3) . . . . ?
C23 C24 C25 C26 -1.4(5) . . . . ?
C28 C24 C25 C26 177.5(3) . . . . ?
C24 C25 C26 C27 -1.4(5) . . . . ?
O8 C22 C27 C26 -179.7(3) . . . . ?
C23 C22 C27 C26 1.4(5) . . . . ?
C25 C26 C27 C22 1.4(5) . . . . ?
C22 C23 O9 Zn2 174.4(2) . . . . ?
C24 C23 O9 Zn2 -5.3(5) . . . . ?
C22 C23 O9 Pr1 -24.6(4) . . . . ?
C24 C23 O9 Pr1 155.7(2) . . . . ?
O17 Zn2 O9 C23 99.4(3) . . . . ?
N4 Zn2 O9 C23 -89.7(3) . . . . ?
O12 Zn2 O9 C23 -165.7(3) . . . . ?
N3 Zn2 O9 C23 2.7(3) . . . . ?
Pr1 Zn2 O9 C23 163.9(3) . . . . ?
O17 Zn2 O9 Pr1 -64.45(12) . . . . ?
N4 Zn2 O9 Pr1 106.44(13) . . . . ?
O12 Zn2 O9 Pr1 30.39(9) . . . . ?
N3 Zn2 O9 Pr1 -161.23(11) . . . . ?
O16 Pr1 O9 C23 -120.5(2) . . . . ?
O14 Pr1 O9 C23 -113.6(3) . . . . ?
O1 Pr1 O9 C23 -13.9(3) . . . . ?
O12 Pr1 O9 C23 166.6(3) . . . . ?
O5 Pr1 O9 C23 61.0(3) . . . . ?
O6 Pr1 O9 C23 95.1(2) . . . . ?
O8 Pr1 O9 C23 26.3(2) . . . . ?
O2 Pr1 O9 C23 -52.9(2) . . . . ?
O13 Pr1 O9 C23 152.4(2) . . . . ?
Zn1 Pr1 O9 C23 10.7(3) . . . . ?
Zn2 Pr1 O9 C23 -165.4(3) . . . . ?
O16 Pr1 O9 Zn2 44.87(10) . . . . ?
O14 Pr1 O9 Zn2 51.8(2) . . . . ?
O1 Pr1 O9 Zn2 151.48(9) . . . . ?
O12 Pr1 O9 Zn2 -27.95(9) . . . . ?
O5 Pr1 O9 Zn2 -133.56(10) . . . . ?
O6 Pr1 O9 Zn2 -99.53(10) . . . . ?
O8 Pr1 O9 Zn2 -168.31(13) . . . . ?
O2 Pr1 O9 Zn2 112.54(11) . . . . ?
O13 Pr1 O9 Zn2 -42.17(12) . . . . ?
Zn1 Pr1 O9 Zn2 176.12(2) . . . . ?
C23 C24 C28 N3 -2.2(5) . . . . ?
C25 C24 C28 N3 179.0(3) . . . . ?
C24 C28 N3 O10 -179.0(3) . . . . ?
C24 C28 N3 Zn2 0.0(5) . . . . ?
O9 Zn2 N3 C28 -0.1(3) . . . . ?
O17 Zn2 N3 C28 -112.0(3) . . . . ?
N4 Zn2 N3 C28 128.1(3) . . . . ?
O12 Zn2 N3 C28 39.7(5) . . . . ?
Pr1 Zn2 N3 C28 -16.6(3) . . . . ?
O9 Zn2 N3 O10 178.9(3) . . . . ?
O17 Zn2 N3 O10 67.0(3) . . . . ?
N4 Zn2 N3 O10 -52.9(3) . . . . ?
O12 Zn2 N3 O10 -141.3(3) . . . . ?
Pr1 Zn2 N3 O10 162.3(2) . . . . ?
C28 N3 O10 C29 177.6(3) . . . . ?
Zn2 N3 O10 C29 -1.5(4) . . . . ?
N3 O10 C29 C30 87.5(4) . . . . ?
O10 C29 C30 O11 -51.1(4) . . . . ?
C29 C30 O11 N4 -62.3(4) . . . . ?
C30 O11 N4 C31 -118.7(3) . . . . ?
C30 O11 N4 Zn2 72.4(3) . . . . ?
O9 Zn2 N4 C31 -72.2(4) . . . . ?
O17 Zn2 N4 C31 98.1(3) . . . . ?
O12 Zn2 N4 C31 0.3(3) . . . . ?
N3 Zn2 N4 C31 -161.7(3) . . . . ?
Pr1 Zn2 N4 C31 -16.1(4) . . . . ?
O9 Zn2 N4 O11 94.4(3) . . . . ?
O17 Zn2 N4 O11 -95.3(2) . . . . ?
O12 Zn2 N4 O11 166.9(2) . . . . ?
N3 Zn2 N4 O11 4.9(3) . . . . ?
Pr1 Zn2 N4 O11 150.52(19) . . . . ?
O11 N4 C31 C32 -175.7(3) . . . . ?
Zn2 N4 C31 C32 -8.2(6) . . . . ?
N4 C31 C32 C33 8.5(6) . . . . ?
N4 C31 C32 C37 -170.5(4) . . . . ?
C37 C32 C33 O12 -179.2(3) . . . . ?
C31 C32 C33 O12 1.9(5) . . . . ?
C37 C32 C33 C34 0.0(5) . . . . ?
C31 C32 C33 C34 -179.0(3) . . . . ?
O12 C33 C34 O13 1.6(4) . . . . ?
C32 C33 C34 O13 -177.6(3) . . . . ?
O12 C33 C34 C35 -178.1(3) . . . . ?
C32 C33 C34 C35 2.7(5) . . . . ?
O13 C34 C35 C36 177.2(4) . . . . ?
C33 C34 C35 C36 -3.1(6) . . . . ?
C34 C35 C36 C37 0.8(6) . . . . ?
C35 C36 C37 C32 1.9(6) . . . . ?
C33 C32 C37 C36 -2.3(6) . . . . ?
C31 C32 C37 C36 176.7(4) . . . . ?
C32 C33 O12 Zn2 -11.7(5) . . . . ?
C34 C33 O12 Zn2 169.2(2) . . . . ?
C32 C33 O12 Pr1 156.3(3) . . . . ?
C34 C33 O12 Pr1 -22.8(4) . . . . ?
O9 Zn2 O12 C33 139.7(3) . . . . ?
O17 Zn2 O12 C33 -109.4(3) . . . . ?
N4 Zn2 O12 C33 9.5(3) . . . . ?
N3 Zn2 O12 C33 99.0(4) . . . . ?
Pr1 Zn2 O12 C33 170.3(3) . . . . ?
O9 Zn2 O12 Pr1 -30.63(9) . . . . ?
O17 Zn2 O12 Pr1 80.30(10) . . . . ?
N4 Zn2 O12 Pr1 -160.85(12) . . . . ?
N3 Zn2 O12 Pr1 -71.3(3) . . . . ?
O16 Pr1 O12 C33 127.6(3) . . . . ?
O14 Pr1 O12 C33 66.4(3) . . . . ?
O5 Pr1 O12 C33 -17.1(3) . . . . ?
O9 Pr1 O12 C33 -144.1(3) . . . . ?
O6 Pr1 O12 C33 -51.5(3) . . . . ?
O8 Pr1 O12 C33 -108.6(3) . . . . ?
O2 Pr1 O12 C33 172.9(2) . . . . ?
O13 Pr1 O12 C33 21.4(3) . . . . ?
Zn1 Pr1 O12 C33 9.9(3) . . . . ?
Zn2 Pr1 O12 C33 -170.6(3) . . . . ?
O16 Pr1 O12 Zn2 -61.82(10) . . . . ?
O14 Pr1 O12 Zn2 -122.98(10) . . . . ?
O5 Pr1 O12 Zn2 153.49(9) . . . . ?
O9 Pr1 O12 Zn2 26.56(8) . . . . ?
O6 Pr1 O12 Zn2 119.13(11) . . . . ?
O8 Pr1 O12 Zn2 62.07(11) . . . . ?
O2 Pr1 O12 Zn2 -16.46(13) . . . . ?
O13 Pr1 O12 Zn2 -168.01(13) . . . . ?
Zn1 Pr1 O12 Zn2 -179.43(2) . . . . ?
C35 C34 O13 C38 4.3(5) . . . . ?
C33 C34 O13 C38 -175.4(3) . . . . ?
C35 C34 O13 Pr1 -165.0(3) . . . . ?
C33 C34 O13 Pr1 15.3(4) . . . . ?
O16 Pr1 O13 C34 -82.4(2) . . . . ?
O14 Pr1 O13 C34 -151.3(2) . . . . ?
O1 Pr1 O13 C34 161.9(2) . . . . ?
O12 Pr1 O13 C34 -17.9(2) . . . . ?
O5 Pr1 O13 C34 127.3(2) . . . . ?
O9 Pr1 O13 C34 -3.1(2) . . . . ?
O6 Pr1 O13 C34 63.4(2) . . . . ?
O8 Pr1 O13 C34 70.3(2) . . . . ?
O2 Pr1 O13 C34 -109.1(3) . . . . ?
Zn1 Pr1 O13 C34 156.1(2) . . . . ?
Zn2 Pr1 O13 C34 -24.7(2) . . . . ?
O16 Pr1 O13 C38 109.8(3) . . . . ?
O14 Pr1 O13 C38 40.9(3) . . . . ?
O1 Pr1 O13 C38 -5.9(3) . . . . ?
O12 Pr1 O13 C38 174.3(3) . . . . ?
O5 Pr1 O13 C38 -40.5(3) . . . . ?
O9 Pr1 O13 C38 -170.9(3) . . . . ?
O6 Pr1 O13 C38 -104.5(3) . . . . ?
O8 Pr1 O13 C38 -97.5(3) . . . . ?
O2 Pr1 O13 C38 83.1(3) . . . . ?
Zn1 Pr1 O13 C38 -11.7(3) . . . . ?
Zn2 Pr1 O13 C38 167.5(3) . . . . ?
O16 Pr1 O14 C39 134.0(5) . . . . ?
O1 Pr1 O14 C39 16.0(5) . . . . ?
O12 Pr1 O14 C39 -165.9(5) . . . . ?
O5 Pr1 O14 C39 -49.2(5) . . . . ?
O9 Pr1 O14 C39 126.8(5) . . . . ?
O6 Pr1 O14 C39 -87.3(5) . . . . ?
O8 Pr1 O14 C39 6.6(6) . . . . ?
O2 Pr1 O14 C39 71.5(5) . . . . ?
O13 Pr1 O14 C39 -124.8(5) . . . . ?
Zn1 Pr1 O14 C39 -18.4(5) . . . . ?
Zn2 Pr1 O14 C39 158.3(5) . . . . ?
O5 Zn1 O15 C39 31.2(3) . . . . ?
N1 Zn1 O15 C39 -140.8(3) . . . . ?
O1 Zn1 O15 C39 -50.7(3) . . . . ?
N2 Zn1 O15 C39 121.6(3) . . . . ?
Pr1 Zn1 O15 C39 -7.8(3) . . . . ?
Pr1 O14 C39 O15 18.4(8) . . . . ?
Pr1 O14 C39 C40 -163.9(4) . . . . ?
Zn1 O15 C39 O14 1.4(6) . . . . ?
Zn1 O15 C39 C40 -176.4(4) . . . . ?
O14 Pr1 O16 C41 152.6(5) . . . . ?
O1 Pr1 O16 C41 -144.1(4) . . . . ?
O12 Pr1 O16 C41 33.0(4) . . . . ?
O5 Pr1 O16 C41 147.0(4) . . . . ?
O9 Pr1 O16 C41 -31.0(4) . . . . ?
O6 Pr1 O16 C41 34.4(5) . . . . ?
O8 Pr1 O16 C41 -67.2(5) . . . . ?
O2 Pr1 O16 C41 -103.7(5) . . . . ?
O13 Pr1 O16 C41 88.2(4) . . . . ?
Zn1 Pr1 O16 C41 179.4(4) . . . . ?
Zn2 Pr1 O16 C41 -3.8(4) . . . . ?
O9 Zn2 O17 C41 44.4(3) . . . . ?
N4 Zn2 O17 C41 -127.4(2) . . . . ?
O12 Zn2 O17 C41 -36.9(3) . . . . ?
N3 Zn2 O17 C41 134.6(2) . . . . ?
Pr1 Zn2 O17 C41 5.8(2) . . . . ?
Pr1 O16 C41 O17 9.7(7) . . . . ?
Pr1 O16 C41 C42 -171.9(3) . . . . ?
Zn2 O17 C41 O16 -9.4(4) . . . . ?
Zn2 O17 C41 C42 172.2(3) . . . . ?
F3 P1 F1 O20 111.3(5) 11_666 . . 11_666 ?
F3 P1 F1 O20 -108.4(5) 12_656 . . 11_666 ?
F3 P1 F1 O20 -178.4(5) . . . 11_666 ?
F2 P1 F1 O20 91.1(5) 2_655 . . 11_666 ?
F2 P1 F1 O20 -88.9(4) . . . 11_666 ?
F1 P1 F1 O20 0.000(1) 2_655 . . 11_666 ?
P1 P1 F1 O20 180.000(1) 11_666 . . 11_666 ?
F3 P1 F2 F3 -3(2) 11_666 . . 12_656 ?
F3 P1 F2 F3 -47.4(13) . . . 12_656 ?
F3 P1 F2 F3 44.3(12) 2_655 . . 12_656 ?
F1 P1 F2 F3 134.4(13) 2_655 . . 12_656 ?
F1 P1 F2 F3 -137.5(13) . . . 12_656 ?
P1 P1 F2 F3 -1.5(12) 11_666 . . 12_656 ?
F3 P1 F3 P1 -69.6(4) 11_666 . . 11_666 ?
F3 P1 F3 P1 69.6(4) 12_656 . . 11_666 ?
F3 P1 F3 P1 0.0 2_655 . . 11_666 ?
F2 P1 F3 P1 -89.4(5) 2_655 . . 11_666 ?
F2 P1 F3 P1 90.6(6) . . . 11_666 ?
F1 P1 F3 P1 -178.4(4) . . . 11_666 ?
F3 P1 F3 F3 139.2(8) 12_656 . . 11_666 ?
F3 P1 F3 F3 69.6(4) 2_655 . . 11_666 ?
F2 P1 F3 F3 -19.9(6) 2_655 . . 11_666 ?
F2 P1 F3 F3 160.2(7) . . . 11_666 ?
F1 P1 F3 F3 -108.8(6) . . . 11_666 ?
P1 P1 F3 F3 69.6(4) 11_666 . . 11_666 ?
F3 P1 F3 F3 -139.2(8) 11_666 . . 12_656 ?
F3 P1 F3 F3 -69.6(4) 2_655 . . 12_656 ?
F2 P1 F3 F3 -159.0(7) 2_655 . . 12_656 ?
F2 P1 F3 F3 21.0(6) . . . 12_656 ?
F1 P1 F3 F3 112.0(6) . . . 12_656 ?
P1 P1 F3 F3 -69.6(4) 11_666 . . 12_656 ?
C43 O18 C43 C44 -174(3) 2_655 . . . ?
C45 C46 O19 C47 178.3(7) . . . . ?
C46 O19 C47 C48 -175.5(7) . . . . ?
